data_7112890
loop_
_publ_author_name
'Chilton, Nicholas F.'
'Langley, Stuart K.'
'Moubaraki, Boujemaa'
'Murray, Keith S.'

_publ_section_title
;
 Synthesis, structural and magnetic studies of an isostructural family of
 mixed 3d/4f tetranuclear 'star' clusters.
;
_journal_issue 41
_journal_name_full 'Chemical communications (Cambridge, England)'
_journal_page_first 7787
_journal_page_last 7789
_journal_paper_doi 10.1039/c0cc02642e
_journal_volume 46
_journal_year 2010
_chemical_formula_moiety
;
C42 H66 Dy Mn3 N2 O18, C15 H21 Mn O6
;
_chemical_formula_sum 'C57 H87 Dy Mn4 N2 O24'
_chemical_formula_weight 1566.55
_chemical_name_systematic
;
?
;
_space_group_IT_number 163
_symmetry_cell_setting trigonal
_symmetry_space_group_name_Hall '-P 3 2c'
_symmetry_space_group_name_H-M 'P -3 1 c'
_atom_sites_solution_hydrogens geom
_atom_sites_solution_primary direct
_atom_sites_solution_secondary difmap
_audit_creation_date '9 November 2005'
_audit_creation_method SHELXL-97
_cell_angle_alpha 90.00
_cell_angle_beta 90.00
_cell_angle_gamma 120.00
_cell_formula_units_Z 2
_cell_length_a 16.036(2)
_cell_length_b 16.036(2)
_cell_length_c 15.368(3)
_cell_measurement_reflns_used 37598
_cell_measurement_temperature 173(2)
_cell_measurement_theta_max 26.59
_cell_measurement_theta_min 1.60
_cell_volume 3422.5(9)
_computing_cell_refinement 'XDS (Kabsch, 1993)'
_computing_data_collection 'Blu-Ice (McPhillips et al, 2002)'
_computing_data_reduction 'XDS (Kabsch, 1993)'
_computing_molecular_graphics X-SEED
_computing_publication_material 'XCIF V6.12 (BrukerAXS, 2001).'
_computing_structure_refinement 'SHELXL-97 (Sheldrick, 1997)'
_computing_structure_solution 'SHELXS-97 (Sheldrick, 1990)'
_diffrn_ambient_temperature 173(2)
_diffrn_measured_fraction_theta_full 0.994
_diffrn_measured_fraction_theta_max 0.994
_diffrn_measurement_device_type 'ADSC Quantum 210r'
_diffrn_measurement_method 'scans in phi'
_diffrn_radiation_monochromator silicon
_diffrn_radiation_source 'Australian synchrotron MX1'
_diffrn_radiation_type synchrotron
_diffrn_radiation_wavelength 0.77501
_diffrn_reflns_av_R_equivalents 0.0420
_diffrn_reflns_av_sigmaI/netI 0.0134
_diffrn_reflns_limit_h_max 18
_diffrn_reflns_limit_h_min -18
_diffrn_reflns_limit_k_max 18
_diffrn_reflns_limit_k_min -18
_diffrn_reflns_limit_l_max 17
_diffrn_reflns_limit_l_min -17
_diffrn_reflns_number 37598
_diffrn_reflns_theta_full 26.59
_diffrn_reflns_theta_max 26.59
_diffrn_reflns_theta_min 1.60
_exptl_absorpt_coefficient_mu 1.871
_exptl_absorpt_correction_T_max 0.876
_exptl_absorpt_correction_T_min 0.786
_exptl_absorpt_correction_type multi-scan
_exptl_absorpt_process_details SADABS
_exptl_crystal_colour brown
_exptl_crystal_density_diffrn 1.520
_exptl_crystal_density_method 'not measured'
_exptl_crystal_description hexagonal
_exptl_crystal_F_000 1602
_exptl_crystal_size_max 0.1
_exptl_crystal_size_mid 0.1
_exptl_crystal_size_min 0.05
_refine_diff_density_max 1.095
_refine_diff_density_min -1.244
_refine_diff_density_rms 0.101
_refine_ls_extinction_method none
_refine_ls_goodness_of_fit_ref 1.100
_refine_ls_hydrogen_treatment constr
_refine_ls_matrix_type full
_refine_ls_number_parameters 138
_refine_ls_number_reflns 1851
_refine_ls_number_restraints 0
_refine_ls_restrained_S_all 1.100
_refine_ls_R_factor_all 0.0276
_refine_ls_R_factor_gt 0.0273
_refine_ls_shift/su_max 0.001
_refine_ls_shift/su_mean 0.000
_refine_ls_structure_factor_coef Fsqd
_refine_ls_weighting_details 'calc w=1/[\s^2^(Fo^2^)+(0.0400P)^2^+8.0170P] where P=(Fo^2^+2Fc^2^)/3'
_refine_ls_weighting_scheme calc
_refine_ls_wR_factor_gt 0.0715
_refine_ls_wR_factor_ref 0.0716
_reflns_number_gt 1821
_reflns_number_total 1851
_reflns_threshold_expression >2sigma(I)
_cod_data_source_file c0cc02642e.txt
_cod_data_source_block 2_Mn3Dyfinal
_cod_original_sg_symbol_H-M P-31c
_cod_database_code 7112890

loop_
_symmetry_equiv_pos_as_xyz
'x, y, z'
'-y, x-y, z'
'-x+y, -x, z'
'-y, -x, -z+1/2'
'-x+y, y, -z+1/2'
'x, x-y, -z+1/2'
'-x, -y, -z'
'y, -x+y, -z'
'x-y, x, -z'
'y, x, z-1/2'
'x-y, -y, z-1/2'
'-x, -x+y, z-1/2'

loop_
_atom_site_label
_atom_site_type_symbol
_atom_site_fract_x
_atom_site_fract_y
_atom_site_fract_z
_atom_site_U_iso_or_equiv
_atom_site_adp_type
_atom_site_occupancy
_atom_site_symmetry_multiplicity
_atom_site_calc_flag
_atom_site_refinement_flags
Dy1 Dy 0.3333 0.6667 0.7500 0.00451(13) Uani 1 6 d S
Mn1 Mn 0.58007(4) 0.79003(2) 0.7500 0.00977(17) Uani 1 2 d S
Mn2 Mn 0.6667 1.3333 0.7500 0.0218(3) Uani 1 6 d S
O1 O 0.47665(14) 0.78957(14) 0.68983(14) 0.0121(4) Uani 1 1 d .
O2 O 0.67875(14) 0.89489(15) 0.68153(15) 0.0189(5) Uani 1 1 d .
O3 O 0.59839(15) 0.69553(16) 0.65779(15) 0.0217(5) Uani 1 1 d .
O4 O 0.6675(2) 1.2322(2) 0.67563(18) 0.0368(7) Uani 1 1 d .
N1 N 0.3333 0.6667 0.5741(3) 0.0147(10) Uani 1 3 d S
C1 C 0.4320(2) 0.7359(3) 0.5437(2) 0.0222(7) Uani 1 1 d .
H1A H 0.4291 0.7573 0.4840 0.027 Uiso 1 1 calc R
H1B H 0.4711 0.7038 0.5422 0.027 Uiso 1 1 calc R
C2 C 0.4790(2) 0.8219(2) 0.6031(2) 0.0211(7) Uani 1 1 d .
H2A H 0.5465 0.8651 0.5849 0.025 Uiso 1 1 calc R
H2B H 0.4442 0.8584 0.6000 0.025 Uiso 1 1 calc R
C3 C 0.8343(3) 0.9988(3) 0.6280(3) 0.0419(11) Uani 1 1 d .
H3A H 0.8134 1.0343 0.5904 0.063 Uiso 1 1 calc R
H3B H 0.8875 0.9955 0.6000 0.063 Uiso 1 1 calc R
H3C H 0.8560 1.0319 0.6840 0.063 Uiso 1 1 calc R
C4 C 0.7510(2) 0.8978(3) 0.6426(2) 0.0296(8) Uani 1 1 d .
C5 C 0.7550(3) 0.8176(3) 0.6145(3) 0.0340(9) Uani 1 1 d .
H5 H 0.8131 0.8281 0.5881 0.041 Uiso 1 1 calc R
C6 C 0.6788(3) 0.7208(3) 0.6225(3) 0.0321(9) Uani 1 1 d .
C7 C 0.6932(3) 0.6405(3) 0.5866(3) 0.0418(10) Uani 1 1 d .
H7A H 0.7127 0.6127 0.6338 0.063 Uiso 1 1 calc R
H7B H 0.7435 0.6666 0.5418 0.063 Uiso 1 1 calc R
H7C H 0.6328 0.5904 0.5610 0.063 Uiso 1 1 calc R
C8 C 0.5486(2) 1.0973(4) 0.7500 0.057(2) Uani 1 2 d S
H8 H 0.5144 1.0289 0.7500 0.068 Uiso 1 2 calc SR
C9 C 0.6186(3) 1.1431(3) 0.6857(3) 0.0359(9) Uani 1 1 d .
C10 C 0.6375(5) 1.0849(4) 0.6196(4) 0.0718(18) Uani 1 1 d .
H10A H 0.5873 1.0613 0.5747 0.108 Uiso 1 1 calc R
H10B H 0.6368 1.0301 0.6485 0.108 Uiso 1 1 calc R
H10C H 0.7005 1.1256 0.5926 0.108 Uiso 1 1 calc R

loop_
_atom_site_aniso_label
_atom_site_aniso_U_11
_atom_site_aniso_U_22
_atom_site_aniso_U_33
_atom_site_aniso_U_23
_atom_site_aniso_U_13
_atom_site_aniso_U_12
Dy1 0.00301(14) 0.00301(14) 0.00751(19) 0.000 0.000 0.00151(7)
Mn1 0.0038(3) 0.0084(2) 0.0156(3) -0.0023(2) 0.000 0.00189(15)
Mn2 0.0244(4) 0.0244(4) 0.0166(6) 0.000 0.000 0.0122(2)
O1 0.0073(10) 0.0122(10) 0.0150(11) 0.0044(8) 0.0020(8) 0.0036(8)
O2 0.0091(10) 0.0151(11) 0.0267(13) -0.0004(9) 0.0052(9) 0.0018(9)
O3 0.0130(11) 0.0218(12) 0.0319(13) -0.0121(10) -0.0036(10) 0.0100(10)
O4 0.0449(18) 0.0300(15) 0.0261(15) -0.0010(12) -0.0030(11) 0.0118(13)
N1 0.0156(14) 0.0156(14) 0.013(2) 0.000 0.000 0.0078(7)
C1 0.0234(18) 0.0294(19) 0.0097(16) 0.0058(13) 0.0068(13) 0.0102(15)
C2 0.0165(16) 0.0203(17) 0.0206(17) 0.0119(14) 0.0041(13) 0.0048(15)
C3 0.0136(18) 0.041(2) 0.051(3) 0.008(2) 0.0099(17) -0.0015(17)
C4 0.0159(17) 0.039(2) 0.028(2) 0.0000(16) 0.0023(14) 0.0091(16)
C5 0.0191(18) 0.048(2) 0.037(2) -0.0065(18) 0.0045(15) 0.0179(18)
C6 0.025(2) 0.042(2) 0.035(2) -0.0206(18) -0.0100(16) 0.0214(18)
C7 0.037(2) 0.052(3) 0.049(3) -0.027(2) -0.006(2) 0.033(2)
C8 0.078(4) 0.016(3) 0.056(4) 0.000 0.009(3) 0.0080(14)
C9 0.050(3) 0.033(2) 0.036(2) 0.0014(17) -0.0092(19) 0.029(2)
C10 0.129(5) 0.057(3) 0.061(3) 0.003(3) 0.013(4) 0.069(4)

loop_
_atom_type_symbol
_atom_type_description
_atom_type_scat_dispersion_real
_atom_type_scat_dispersion_imag
_atom_type_scat_source
C C 0.0033 0.0016 'International Tables Vol C Tables 4.2.6.8 and 6.1.1.4'
H H 0.0000 0.0000 'International Tables Vol C Tables 4.2.6.8 and 6.1.1.4'
N N 0.0061 0.0033 'International Tables Vol C Tables 4.2.6.8 and 6.1.1.4'
O O 0.0106 0.0060 'International Tables Vol C Tables 4.2.6.8 and 6.1.1.4'
Mn Mn 0.3368 0.7283 'International Tables Vol C Tables 4.2.6.8 and 6.1.1.4'
Dy Dy -0.1892 4.4098 'International Tables Vol C Tables 4.2.6.8 and 6.1.1.4'

loop_
_geom_angle_atom_site_label_1
_geom_angle_atom_site_label_2
_geom_angle_atom_site_label_3
_geom_angle
_geom_angle_site_symmetry_1
_geom_angle_site_symmetry_3
O1 Dy1 O1 63.72(10) 2_665 5_556
O1 Dy1 O1 86.51(10) 2_665 4_666
O1 Dy1 O1 105.45(6) 5_556 4_666
O1 Dy1 O1 105.45(6) 2_665 .
O1 Dy1 O1 86.51(10) 5_556 .
O1 Dy1 O1 166.10(10) 4_666 .
O1 Dy1 O1 105.45(6) 2_665 3_565
O1 Dy1 O1 166.10(10) 5_556 3_565
O1 Dy1 O1 63.72(10) 4_666 3_565
O1 Dy1 O1 105.45(6) . 3_565
O1 Dy1 O1 166.10(10) 2_665 6_566
O1 Dy1 O1 105.45(6) 5_556 6_566
O1 Dy1 O1 105.45(6) 4_666 6_566
O1 Dy1 O1 63.72(10) . 6_566
O1 Dy1 O1 86.51(10) 3_565 6_566
O1 Dy1 N1 113.24(5) 2_665 4_666
O1 Dy1 N1 66.76(5) 5_556 4_666
O1 Dy1 N1 66.76(5) 4_666 4_666
O1 Dy1 N1 113.24(5) . 4_666
O1 Dy1 N1 113.24(5) 3_565 4_666
O1 Dy1 N1 66.76(5) 6_566 4_666
O1 Dy1 N1 66.76(5) 2_665 .
O1 Dy1 N1 113.24(5) 5_556 .
O1 Dy1 N1 113.24(5) 4_666 .
O1 Dy1 N1 66.76(5) . .
O1 Dy1 N1 66.76(5) 3_565 .
O1 Dy1 N1 113.24(5) 6_566 .
N1 Dy1 N1 180.000(2) 4_666 .
O1 Dy1 Mn1 31.86(5) 2_665 2_665
O1 Dy1 Mn1 31.86(5) 5_556 2_665
O1 Dy1 Mn1 96.95(5) 4_666 2_665
O1 Dy1 Mn1 96.95(5) . 2_665
O1 Dy1 Mn1 136.75(5) 3_565 2_665
O1 Dy1 Mn1 136.75(5) 6_566 2_665
N1 Dy1 Mn1 90.0 4_666 2_665
N1 Dy1 Mn1 90.0 . 2_665
O1 Dy1 Mn1 136.75(5) 2_665 .
O1 Dy1 Mn1 96.95(5) 5_556 .
O1 Dy1 Mn1 136.75(5) 4_666 .
O1 Dy1 Mn1 31.86(5) . .
O1 Dy1 Mn1 96.95(5) 3_565 .
O1 Dy1 Mn1 31.86(5) 6_566 .
N1 Dy1 Mn1 90.000(1) 4_666 .
N1 Dy1 Mn1 90.000(1) . .
Mn1 Dy1 Mn1 120.0 2_665 .
O1 Dy1 Mn1 96.95(5) 2_665 3_565
O1 Dy1 Mn1 136.75(5) 5_556 3_565
O1 Dy1 Mn1 31.86(5) 4_666 3_565
O1 Dy1 Mn1 136.75(5) . 3_565
O1 Dy1 Mn1 31.86(5) 3_565 3_565
O1 Dy1 Mn1 96.95(5) 6_566 3_565
N1 Dy1 Mn1 90.000(1) 4_666 3_565
N1 Dy1 Mn1 90.000(1) . 3_565
Mn1 Dy1 Mn1 120.0 2_665 3_565
Mn1 Dy1 Mn1 120.0 . 3_565
O1 Mn1 O1 81.48(12) 6_566 .
O1 Mn1 O2 94.10(9) 6_566 6_566
O1 Mn1 O2 175.47(9) . 6_566
O1 Mn1 O2 175.47(9) 6_566 .
O1 Mn1 O2 94.10(9) . .
O2 Mn1 O2 90.33(14) 6_566 .
O1 Mn1 O3 94.26(9) 6_566 .
O1 Mn1 O3 95.79(9) . .
O2 Mn1 O3 85.47(9) 6_566 .
O2 Mn1 O3 85.17(9) . .
O1 Mn1 O3 95.79(9) 6_566 6_566
O1 Mn1 O3 94.26(9) . 6_566
O2 Mn1 O3 85.17(9) 6_566 6_566
O2 Mn1 O3 85.47(9) . 6_566
O3 Mn1 O3 166.71(12) . 6_566
O1 Mn1 Dy1 40.74(6) 6_566 .
O1 Mn1 Dy1 40.74(6) . .
O2 Mn1 Dy1 134.83(7) 6_566 .
O2 Mn1 Dy1 134.83(7) . .
O3 Mn1 Dy1 96.64(6) . .
O3 Mn1 Dy1 96.64(6) 6_566 .
O4 Mn2 O4 89.27(16) 4_776 .
O4 Mn2 O4 90.17(16) 4_776 2_775
O4 Mn2 O4 90.28(12) . 2_775
O4 Mn2 O4 90.28(12) 4_776 5_556
O4 Mn2 O4 90.17(16) . 5_556
O4 Mn2 O4 179.37(16) 2_775 5_556
O4 Mn2 O4 90.28(12) 4_776 6_576
O4 Mn2 O4 179.37(16) . 6_576
O4 Mn2 O4 89.27(17) 2_775 6_576
O4 Mn2 O4 90.28(12) 5_556 6_576
O4 Mn2 O4 179.37(16) 4_776 3_575
O4 Mn2 O4 90.28(12) . 3_575
O4 Mn2 O4 90.28(12) 2_775 3_575
O4 Mn2 O4 89.27(17) 5_556 3_575
O4 Mn2 O4 90.17(16) 6_576 3_575
C2 O1 Mn1 126.29(19) . .
C2 O1 Dy1 120.78(18) . .
Mn1 O1 Dy1 107.40(9) . .
C4 O2 Mn1 127.8(2) . .
C6 O3 Mn1 121.4(2) . .
C9 O4 Mn2 127.3(3) . .
C1 N1 C1 110.6(2) 2_665 .
C1 N1 C1 110.6(2) 2_665 3_565
C1 N1 C1 110.6(2) . 3_565
C1 N1 Dy1 108.3(2) 2_665 .
C1 N1 Dy1 108.3(2) . .
C1 N1 Dy1 108.3(2) 3_565 .
N1 C1 C2 110.7(3) . .
N1 C1 H1A 109.5 . .
C2 C1 H1A 109.5 . .
N1 C1 H1B 109.5 . .
C2 C1 H1B 109.5 . .
H1A C1 H1B 108.1 . .
O1 C2 C1 108.9(3) . .
O1 C2 H2A 109.9 . .
C1 C2 H2A 109.9 . .
O1 C2 H2B 109.9 . .
C1 C2 H2B 109.9 . .
H2A C2 H2B 108.3 . .
C4 C3 H3A 109.5 . .
C4 C3 H3B 109.5 . .
H3A C3 H3B 109.5 . .
C4 C3 H3C 109.5 . .
H3A C3 H3C 109.5 . .
H3B C3 H3C 109.5 . .
O2 C4 C5 124.8(3) . .
O2 C4 C3 113.9(3) . .
C5 C4 C3 121.3(3) . .
C4 C5 C6 124.9(3) . .
C4 C5 H5 117.6 . .
C6 C5 H5 117.6 . .
O3 C6 C5 124.7(3) . .
O3 C6 C7 116.5(4) . .
C5 C6 C7 118.8(3) . .
C6 C7 H7A 109.5 . .
C6 C7 H7B 109.5 . .
H7A C7 H7B 109.5 . .
C6 C7 H7C 109.5 . .
H7A C7 H7C 109.5 . .
H7B C7 H7C 109.5 . .
C9 C8 C9 125.8(6) . 5_556
C9 C8 H8 117.1 . .
C9 C8 H8 117.1 5_556 .
O4 C9 C8 124.7(4) . .
O4 C9 C10 114.7(4) . .
C8 C9 C10 120.6(4) . .
C9 C10 H10A 109.5 . .
C9 C10 H10B 109.5 . .
H10A C10 H10B 109.5 . .
C9 C10 H10C 109.5 . .
H10A C10 H10C 109.5 . .
H10B C10 H10C 109.5 . .

loop_
_geom_bond_atom_site_label_1
_geom_bond_atom_site_label_2
_geom_bond_distance
_geom_bond_site_symmetry_2
Dy1 O1 2.343(2) 2_665
Dy1 O1 2.343(2) 5_556
Dy1 O1 2.343(2) 4_666
Dy1 O1 2.343(2) .
Dy1 O1 2.343(2) 3_565
Dy1 O1 2.343(2) 6_566
Dy1 N1 2.703(4) 4_666
Dy1 N1 2.703(4) .
Dy1 Mn1 3.4266(7) 2_665
Dy1 Mn1 3.4266(7) .
Dy1 Mn1 3.4266(7) 3_565
Mn1 O1 1.896(2) 6_566
Mn1 O1 1.896(2) .
Mn1 O2 1.944(2) 6_566
Mn1 O2 1.944(2) .
Mn1 O3 2.199(2) .
Mn1 O3 2.199(2) 6_566
Mn2 O4 1.989(3) 4_776
Mn2 O4 1.989(3) .
Mn2 O4 1.989(3) 2_775
Mn2 O4 1.989(3) 5_556
Mn2 O4 1.989(3) 6_576
Mn2 O4 1.989(3) 3_575
O1 C2 1.424(4) .
O2 C4 1.284(4) .
O3 C6 1.264(4) .
O4 C9 1.249(5) .
N1 C1 1.482(4) 2_665
N1 C1 1.482(4) .
N1 C1 1.482(4) 3_565
C1 C2 1.505(5) .
C1 H1A 0.9900 .
C1 H1B 0.9900 .
C2 H2A 0.9900 .
C2 H2B 0.9900 .
C3 C4 1.516(5) .
C3 H3A 0.9800 .
C3 H3B 0.9800 .
C3 H3C 0.9800 .
C4 C5 1.388(6) .
C5 C6 1.421(6) .
C5 H5 0.9500 .
C6 C7 1.522(5) .
C7 H7A 0.9800 .
C7 H7B 0.9800 .
C7 H7C 0.9800 .
C8 C9 1.396(5) .
C8 C9 1.396(5) 5_556
C8 H8 0.9500 .
C9 C10 1.509(6) .
C10 H10A 0.9800 .
C10 H10B 0.9800 .
C10 H10C 0.9800 .
